data_4329864
loop_
_publ_author_name
'Alasdair P. M. Robertson'
'Mairi F. Haddow'
'Ian Manners'

_publ_section_title
;
 Synthesis and the Thermal and Catalytic Dehydrogenation Reactions of
 Amine-Thioboranes
;
_journal_name_full 'Inorganic Chemistry'
_journal_page_first 8254
_journal_page_last 8264
_journal_paper_doi 10.1021/ic3008188
_journal_volume 51
_journal_year 2012
_chemical_formula_moiety 'C12 H17 B F5 N S'
_chemical_formula_sum 'C12 H17 B F5 N S'
_chemical_formula_weight 313.14
_chemical_name_systematic
; 
 ? 
;
_space_group_IT_number 14
_symmetry_cell_setting monoclinic
_symmetry_space_group_name_Hall '-P 2ybc'
_symmetry_space_group_name_H-M 'P 1 21/c 1'
_atom_sites_solution_hydrogens geom
_atom_sites_solution_primary direct
_atom_sites_solution_secondary difmap
_audit_creation_method SHELXL-97
_cell_angle_alpha 90.00
_cell_angle_beta 109.3970(10)
_cell_angle_gamma 90.00
_cell_formula_units_Z 8
_cell_length_a 21.0652(3)
_cell_length_b 10.31370(10)
_cell_length_c 14.2949(2)
_cell_measurement_reflns_used 7310
_cell_measurement_temperature 100(2)
_cell_measurement_theta_max 27.28
_cell_measurement_theta_min 2.49
_cell_volume 2929.43(7)
_computing_cell_refinement 'Bruker Apex II'
_computing_data_collection 'Bruker Apex II'
_computing_data_reduction 'Bruker SAINT'
_computing_molecular_graphics 'Bruker ShelXTL'
_computing_publication_material 'Bruker ShelXTL'
_computing_structure_refinement 'SHELXL-97 (Sheldrick, 2008)'
_computing_structure_solution 'SHELXS-97 (Sheldrick, 2008)'
_diffrn_ambient_temperature 100(2)
_diffrn_measured_fraction_theta_full 0.996
_diffrn_measured_fraction_theta_max 0.996
_diffrn_measurement_device_type 'Bruker Apex II kappa CCD area detector'
_diffrn_measurement_method 'phi and omega scans'
_diffrn_radiation_monochromator graphite
_diffrn_radiation_source 'fine-focus sealed tube'
_diffrn_radiation_type MoK\a
_diffrn_radiation_wavelength 0.71073
_diffrn_reflns_av_R_equivalents 0.0602
_diffrn_reflns_av_sigmaI/netI 0.0386
_diffrn_reflns_limit_h_max 27
_diffrn_reflns_limit_h_min -27
_diffrn_reflns_limit_k_max 13
_diffrn_reflns_limit_k_min -13
_diffrn_reflns_limit_l_max 18
_diffrn_reflns_limit_l_min -18
_diffrn_reflns_number 48652
_diffrn_reflns_theta_full 27.53
_diffrn_reflns_theta_max 27.53
_diffrn_reflns_theta_min 2.05
_exptl_absorpt_coefficient_mu 0.263
_exptl_absorpt_correction_T_max 0.8251
_exptl_absorpt_correction_T_min 0.7486
_exptl_absorpt_correction_type multi-scan
_exptl_absorpt_process_details 'SADABS V2008/1'
_exptl_crystal_colour colourless
_exptl_crystal_density_diffrn 1.420
_exptl_crystal_description plate
_exptl_crystal_F_000 1296
_exptl_crystal_size_max 0.44
_exptl_crystal_size_mid 0.39
_exptl_crystal_size_min 0.07
_refine_diff_density_max 0.387
_refine_diff_density_min -0.265
_refine_diff_density_rms 0.054
_refine_ls_extinction_method none
_refine_ls_goodness_of_fit_ref 1.015
_refine_ls_hydrogen_treatment mixed
_refine_ls_matrix_type full
_refine_ls_number_parameters 393
_refine_ls_number_reflns 6742
_refine_ls_number_restraints 0
_refine_ls_restrained_S_all 1.015
_refine_ls_R_factor_all 0.0604
_refine_ls_R_factor_gt 0.0351
_refine_ls_shift/su_max 0.001
_refine_ls_shift/su_mean 0.000
_refine_ls_structure_factor_coef Fsqd
_refine_ls_weighting_details 'calc w=1/[\s^2^(Fo^2^)+(0.0296P)^2^+1.4247P] where P=(Fo^2^+2Fc^2^)/3'
_refine_ls_weighting_scheme calc
_refine_ls_wR_factor_gt 0.0716
_refine_ls_wR_factor_ref 0.0805
_reflns_number_gt 5023
_reflns_number_total 6742
_reflns_threshold_expression >2sigma(I)
_cod_data_source_file ic3008188_si_002_09.cif
_cod_data_source_block iPr2NHBH2C6F5
_cod_database_code 4329864

loop_
_symmetry_equiv_pos_as_xyz
'x, y, z'
'-x, y+1/2, -z+1/2'
'-x, -y, -z'
'x, -y-1/2, z-1/2'

loop_
_atom_site_label
_atom_site_type_symbol
_atom_site_fract_x
_atom_site_fract_y
_atom_site_fract_z
_atom_site_U_iso_or_equiv
_atom_site_adp_type
_atom_site_occupancy
_atom_site_symmetry_multiplicity
_atom_site_calc_flag
_atom_site_refinement_flags
S1 S 0.87505(2) 0.66174(4) 0.67675(3) 0.01685(10) Uani 1 1 d .
B1 B 0.87524(10) 0.49659(19) 0.61078(13) 0.0155(4) Uani 1 1 d .
H1B H 0.8239(9) 0.4798(17) 0.5557(12) 0.015(4) Uiso 1 1 d .
H2B H 0.9157(9) 0.5025(17) 0.5781(13) 0.018(5) Uiso 1 1 d .
N1 N 0.89178(7) 0.38004(13) 0.69142(10) 0.0140(3) Uani 1 1 d .
H1 H 0.8692(9) 0.3977(18) 0.7325(13) 0.018(5) Uiso 1 1 d .
C1 C 0.78885(8) 0.69702(16) 0.64867(11) 0.0149(3) Uani 1 1 d .
C2 C 0.74208(8) 0.60986(16) 0.66131(12) 0.0164(3) Uani 1 1 d .
C3 C 0.67452(8) 0.63785(17) 0.63627(12) 0.0188(4) Uani 1 1 d .
C4 C 0.65155(8) 0.75901(19) 0.60015(12) 0.0209(4) Uani 1 1 d .
C5 C 0.69654(9) 0.85033(17) 0.59064(12) 0.0204(4) Uani 1 1 d .
C6 C 0.76389(8) 0.81972(17) 0.61492(12) 0.0172(3) Uani 1 1 d .
C7 C 0.96478(8) 0.36231(17) 0.75841(12) 0.0162(3) Uani 1 1 d .
H7 H 0.9863 0.2980 0.7260 0.019 Uiso 1 1 calc R
C8 C 0.96579(9) 0.30533(18) 0.85734(12) 0.0224(4) Uani 1 1 d .
H8A H 1.0120 0.2815 0.8967 0.034 Uiso 1 1 calc R
H8B H 0.9371 0.2280 0.8454 0.034 Uiso 1 1 calc R
H8C H 0.9489 0.3698 0.8936 0.034 Uiso 1 1 calc R
C9 C 1.00670(9) 0.48517(18) 0.77660(13) 0.0230(4) Uani 1 1 d .
H9A H 0.9884 0.5479 0.8124 0.034 Uiso 1 1 calc R
H9B H 1.0055 0.5223 0.7129 0.034 Uiso 1 1 calc R
H9C H 1.0533 0.4647 0.8163 0.034 Uiso 1 1 calc R
C10 C 0.86436(8) 0.24904(17) 0.64483(12) 0.0183(4) Uani 1 1 d .
H10 H 0.8881 0.1802 0.6930 0.022 Uiso 1 1 calc R
C11 C 0.88011(9) 0.22582(18) 0.54955(13) 0.0239(4) Uani 1 1 d .
H11A H 0.8695 0.1358 0.5281 0.036 Uiso 1 1 calc R
H11B H 0.9280 0.2422 0.5615 0.036 Uiso 1 1 calc R
H11C H 0.8530 0.2845 0.4977 0.036 Uiso 1 1 calc R
C12 C 0.78974(9) 0.23708(18) 0.62974(14) 0.0247(4) Uani 1 1 d .
H12A H 0.7650 0.3055 0.5847 0.037 Uiso 1 1 calc R
H12B H 0.7826 0.2459 0.6938 0.037 Uiso 1 1 calc R
H12C H 0.7735 0.1521 0.6010 0.037 Uiso 1 1 calc R
S2 S 0.65298(2) 0.68145(4) 0.34245(3) 0.01792(10) Uani 1 1 d .
B2 B 0.63330(10) 0.5191(2) 0.39514(14) 0.0189(4) Uani 1 1 d .
H3B H 0.6794(9) 0.4796(17) 0.4482(13) 0.017(5) Uiso 1 1 d .
H4B H 0.5927(9) 0.5437(17) 0.4227(13) 0.020(5) Uiso 1 1 d .
N2 N 0.60545(7) 0.41552(14) 0.30550(10) 0.0164(3) Uani 1 1 d .
H2 H 0.6362(10) 0.4169(19) 0.2757(14) 0.022(5) Uiso 1 1 d .
F1 F 0.76273(5) 0.49258(10) 0.70244(7) 0.0220(2) Uani 1 1 d .
F2 F 0.63179(5) 0.54859(11) 0.64882(8) 0.0268(2) Uani 1 1 d .
F3 F 0.58582(5) 0.78836(11) 0.57552(8) 0.0293(3) Uani 1 1 d .
F4 F 0.67447(5) 0.97008(10) 0.55685(8) 0.0298(3) Uani 1 1 d .
F5 F 0.80652(5) 0.91279(9) 0.60590(7) 0.0227(2) Uani 1 1 d .
C13 C 0.74006(8) 0.68172(16) 0.36128(11) 0.0149(3) Uani 1 1 d .
C14 C 0.77684(8) 0.79572(16) 0.39072(11) 0.0166(3) Uani 1 1 d .
C15 C 0.84518(9) 0.80310(17) 0.40803(12) 0.0194(4) Uani 1 1 d .
C16 C 0.87973(8) 0.69540(18) 0.39528(12) 0.0190(4) Uani 1 1 d .
C17 C 0.84512(8) 0.58183(17) 0.36306(12) 0.0178(4) Uani 1 1 d .
C18 C 0.77658(8) 0.57686(16) 0.34589(11) 0.0160(3) Uani 1 1 d .
C19 C 0.54120(9) 0.45757(18) 0.22555(12) 0.0217(4) Uani 1 1 d .
H19 H 0.5455 0.5526 0.2150 0.026 Uiso 1 1 calc R
C20 C 0.47944(9) 0.4400(2) 0.25675(15) 0.0298(4) Uani 1 1 d .
H20A H 0.4400 0.4765 0.2058 0.045 Uiso 1 1 calc R
H20B H 0.4864 0.4849 0.3198 0.045 Uiso 1 1 calc R
H20C H 0.4721 0.3475 0.2648 0.045 Uiso 1 1 calc R
C21 C 0.53394(11) 0.3909(2) 0.12790(13) 0.0337(5) Uani 1 1 d .
H21A H 0.5267 0.2979 0.1340 0.051 Uiso 1 1 calc R
H21B H 0.5750 0.4042 0.1112 0.051 Uiso 1 1 calc R
H21C H 0.4954 0.4277 0.0755 0.051 Uiso 1 1 calc R
C22 C 0.60436(9) 0.27474(18) 0.33783(13) 0.0231(4) Uani 1 1 d .
H22 H 0.5683 0.2289 0.2843 0.028 Uiso 1 1 calc R
C23 C 0.58810(10) 0.2610(2) 0.43344(14) 0.0319(5) Uani 1 1 d .
H23A H 0.6251 0.2970 0.4887 0.048 Uiso 1 1 calc R
H23B H 0.5823 0.1691 0.4460 0.048 Uiso 1 1 calc R
H23C H 0.5465 0.3081 0.4272 0.048 Uiso 1 1 calc R
C24 C 0.67114(10) 0.2110(2) 0.34596(16) 0.0332(5) Uani 1 1 d .
H24A H 0.7079 0.2573 0.3952 0.050 Uiso 1 1 calc R
H24B H 0.6779 0.2141 0.2814 0.050 Uiso 1 1 calc R
H24C H 0.6707 0.1205 0.3666 0.050 Uiso 1 1 calc R
F6 F 0.74456(5) 0.90512(10) 0.40107(7) 0.0231(2) Uani 1 1 d .
F7 F 0.87812(5) 0.91575(10) 0.43668(8) 0.0289(3) Uani 1 1 d .
F8 F 0.94624(5) 0.70051(11) 0.41227(7) 0.0270(3) Uani 1 1 d .
F9 F 0.87746(5) 0.47590(10) 0.34774(8) 0.0262(2) Uani 1 1 d .
F10 F 0.74527(5) 0.46323(10) 0.31106(8) 0.0233(2) Uani 1 1 d .

loop_
_atom_site_aniso_label
_atom_site_aniso_U_11
_atom_site_aniso_U_22
_atom_site_aniso_U_33
_atom_site_aniso_U_23
_atom_site_aniso_U_13
_atom_site_aniso_U_12
S1 0.0139(2) 0.0132(2) 0.0230(2) -0.00126(17) 0.00557(16) 0.00056(17)
B1 0.0192(10) 0.0116(9) 0.0155(8) 0.0014(7) 0.0055(7) 0.0021(8)
N1 0.0131(7) 0.0124(7) 0.0169(7) 0.0003(5) 0.0056(6) 0.0004(6)
C1 0.0147(8) 0.0165(9) 0.0136(7) -0.0033(6) 0.0049(6) 0.0000(7)
C2 0.0204(9) 0.0130(9) 0.0163(8) -0.0010(6) 0.0067(7) 0.0021(7)
C3 0.0171(8) 0.0229(10) 0.0181(8) -0.0039(7) 0.0081(7) -0.0040(7)
C4 0.0135(8) 0.0314(11) 0.0163(8) -0.0015(7) 0.0029(6) 0.0056(8)
C5 0.0237(9) 0.0184(9) 0.0174(8) 0.0004(7) 0.0044(7) 0.0069(8)
C6 0.0180(8) 0.0171(9) 0.0161(8) -0.0014(7) 0.0052(6) 0.0000(7)
C7 0.0118(8) 0.0164(9) 0.0192(8) 0.0018(7) 0.0035(6) 0.0024(7)
C8 0.0224(9) 0.0231(10) 0.0194(8) 0.0031(7) 0.0038(7) -0.0001(8)
C9 0.0139(8) 0.0221(10) 0.0289(10) 0.0036(8) 0.0018(7) -0.0019(8)
C10 0.0187(9) 0.0112(8) 0.0234(8) -0.0013(7) 0.0046(7) 0.0004(7)
C11 0.0264(10) 0.0186(10) 0.0248(9) -0.0061(7) 0.0060(7) 0.0020(8)
C12 0.0191(9) 0.0152(10) 0.0389(11) -0.0025(8) 0.0083(8) -0.0030(8)
S2 0.0144(2) 0.0173(2) 0.0222(2) 0.00009(17) 0.00630(16) 0.00068(18)
B2 0.0196(10) 0.0212(11) 0.0162(9) -0.0003(8) 0.0062(8) -0.0036(9)
N2 0.0139(7) 0.0187(8) 0.0167(7) 0.0007(6) 0.0054(6) -0.0024(6)
F1 0.0222(5) 0.0161(5) 0.0314(6) 0.0055(4) 0.0139(4) 0.0034(4)
F2 0.0194(5) 0.0324(6) 0.0322(6) -0.0001(5) 0.0134(4) -0.0053(5)
F3 0.0143(5) 0.0418(7) 0.0295(6) 0.0016(5) 0.0044(4) 0.0082(5)
F4 0.0273(6) 0.0222(6) 0.0374(6) 0.0072(5) 0.0072(5) 0.0131(5)
F5 0.0220(5) 0.0135(5) 0.0313(6) 0.0024(4) 0.0071(4) -0.0002(4)
C13 0.0159(8) 0.0165(9) 0.0125(7) 0.0016(6) 0.0050(6) -0.0006(7)
C14 0.0211(9) 0.0146(9) 0.0143(8) 0.0001(6) 0.0060(6) 0.0030(7)
C15 0.0212(9) 0.0193(9) 0.0162(8) -0.0019(7) 0.0041(7) -0.0065(7)
C16 0.0133(8) 0.0283(10) 0.0147(8) 0.0017(7) 0.0038(6) -0.0017(7)
C17 0.0195(9) 0.0186(9) 0.0166(8) 0.0026(7) 0.0078(7) 0.0049(7)
C18 0.0197(9) 0.0140(9) 0.0146(7) 0.0002(6) 0.0062(6) -0.0029(7)
C19 0.0190(9) 0.0228(10) 0.0185(8) 0.0032(7) -0.0002(7) -0.0038(8)
C20 0.0171(9) 0.0315(12) 0.0374(11) 0.0033(9) 0.0045(8) -0.0030(8)
C21 0.0374(12) 0.0377(12) 0.0202(9) -0.0018(8) 0.0018(8) -0.0107(10)
C22 0.0226(9) 0.0181(10) 0.0264(9) 0.0026(7) 0.0054(7) -0.0049(8)
C23 0.0345(11) 0.0285(11) 0.0325(10) 0.0095(9) 0.0107(9) -0.0072(9)
C24 0.0309(11) 0.0215(11) 0.0450(12) 0.0034(9) 0.0097(9) 0.0014(9)
F6 0.0271(6) 0.0137(5) 0.0295(5) -0.0022(4) 0.0110(4) 0.0021(4)
F7 0.0269(6) 0.0243(6) 0.0362(6) -0.0102(5) 0.0113(5) -0.0125(5)
F8 0.0131(5) 0.0399(7) 0.0267(5) -0.0015(5) 0.0048(4) -0.0029(5)
F9 0.0232(6) 0.0230(6) 0.0355(6) -0.0010(5) 0.0141(5) 0.0076(5)
F10 0.0221(5) 0.0159(5) 0.0353(6) -0.0081(4) 0.0139(4) -0.0050(4)

loop_
_atom_type_symbol
_atom_type_description
_atom_type_scat_dispersion_real
_atom_type_scat_dispersion_imag
_atom_type_scat_source
C C 0.0033 0.0016 'International Tables Vol C Tables 4.2.6.8 and 6.1.1.4'
H H 0.0000 0.0000 'International Tables Vol C Tables 4.2.6.8 and 6.1.1.4'
B B 0.0013 0.0007 'International Tables Vol C Tables 4.2.6.8 and 6.1.1.4'
N N 0.0061 0.0033 'International Tables Vol C Tables 4.2.6.8 and 6.1.1.4'
F F 0.0171 0.0103 'International Tables Vol C Tables 4.2.6.8 and 6.1.1.4'
S S 0.1246 0.1234 'International Tables Vol C Tables 4.2.6.8 and 6.1.1.4'

loop_
_geom_angle_atom_site_label_1
_geom_angle_atom_site_label_2
_geom_angle_atom_site_label_3
_geom_angle
C1 S1 B1 103.76(8)
N1 B1 S1 109.79(11)
N1 B1 H1B 108.3(9)
S1 B1 H1B 108.6(9)
N1 B1 H2B 109.2(9)
S1 B1 H2B 106.5(9)
H1B B1 H2B 114.4(13)
C7 N1 C10 108.80(12)
C7 N1 B1 117.90(13)
C10 N1 B1 112.57(12)
C7 N1 H1 105.0(12)
C10 N1 H1 105.1(12)
B1 N1 H1 106.4(12)
C2 C1 C6 115.49(15)
C2 C1 S1 123.95(13)
C6 C1 S1 120.52(13)
F1 C2 C3 117.12(15)
F1 C2 C1 119.72(15)
C3 C2 C1 123.14(16)
F2 C3 C2 120.19(16)
F2 C3 C4 120.35(15)
C2 C3 C4 119.44(16)
F3 C4 C5 120.24(16)
F3 C4 C3 120.36(16)
C5 C4 C3 119.40(16)
F4 C5 C4 119.67(15)
F4 C5 C6 120.11(16)
C4 C5 C6 120.22(16)
F5 C6 C5 118.31(15)
F5 C6 C1 119.51(14)
C5 C6 C1 122.18(16)
C9 C7 C8 109.57(14)
C9 C7 N1 114.50(14)
C8 C7 N1 109.16(13)
C9 C7 H7 107.8
C8 C7 H7 107.8
N1 C7 H7 107.8
C7 C8 H8A 109.5
C7 C8 H8B 109.5
H8A C8 H8B 109.5
C7 C8 H8C 109.5
H8A C8 H8C 109.5
H8B C8 H8C 109.5
C7 C9 H9A 109.5
C7 C9 H9B 109.5
H9A C9 H9B 109.5
C7 C9 H9C 109.5
H9A C9 H9C 109.5
H9B C9 H9C 109.5
C12 C10 C11 112.49(14)
C12 C10 N1 110.86(14)
C11 C10 N1 111.39(14)
C12 C10 H10 107.3
C11 C10 H10 107.3
N1 C10 H10 107.3
C10 C11 H11A 109.5
C10 C11 H11B 109.5
H11A C11 H11B 109.5
C10 C11 H11C 109.5
H11A C11 H11C 109.5
H11B C11 H11C 109.5
C10 C12 H12A 109.5
C10 C12 H12B 109.5
H12A C12 H12B 109.5
C10 C12 H12C 109.5
H12A C12 H12C 109.5
H12B C12 H12C 109.5
C13 S2 B2 106.75(8)
N2 B2 S2 109.29(11)
N2 B2 H3B 107.9(9)
S2 B2 H3B 109.7(9)
N2 B2 H4B 108.7(10)
S2 B2 H4B 103.6(10)
H3B B2 H4B 117.5(13)
C19 N2 C22 113.64(13)
C19 N2 B2 113.91(14)
C22 N2 B2 115.18(13)
C19 N2 H2 104.2(12)
C22 N2 H2 104.4(13)
B2 N2 H2 103.8(12)
C18 C13 C14 115.08(15)
C18 C13 S2 125.34(13)
C14 C13 S2 119.54(13)
F6 C14 C15 117.87(15)
F6 C14 C13 119.23(15)
C15 C14 C13 122.89(16)
F7 C15 C16 119.77(15)
F7 C15 C14 120.29(16)
C16 C15 C14 119.94(16)
F8 C16 C15 120.80(16)
F8 C16 C17 119.97(16)
C15 C16 C17 119.22(15)
F9 C17 C16 120.40(15)
F9 C17 C18 119.80(16)
C16 C17 C18 119.80(16)
F10 C18 C17 116.69(15)
F10 C18 C13 120.31(14)
C17 C18 C13 123.00(16)
N2 C19 C21 110.85(15)
N2 C19 C20 112.43(14)
C21 C19 C20 112.42(16)
N2 C19 H19 106.9
C21 C19 H19 106.9
C20 C19 H19 106.9
C19 C20 H20A 109.5
C19 C20 H20B 109.5
H20A C20 H20B 109.5
C19 C20 H20C 109.5
H20A C20 H20C 109.5
H20B C20 H20C 109.5
C19 C21 H21A 109.5
C19 C21 H21B 109.5
H21A C21 H21B 109.5
C19 C21 H21C 109.5
H21A C21 H21C 109.5
H21B C21 H21C 109.5
C23 C22 C24 111.67(16)
C23 C22 N2 113.00(15)
C24 C22 N2 109.13(14)
C23 C22 H22 107.6
C24 C22 H22 107.6
N2 C22 H22 107.6
C22 C23 H23A 109.5
C22 C23 H23B 109.5
H23A C23 H23B 109.5
C22 C23 H23C 109.5
H23A C23 H23C 109.5
H23B C23 H23C 109.5
C22 C24 H24A 109.5
C22 C24 H24B 109.5
H24A C24 H24B 109.5
C22 C24 H24C 109.5
H24A C24 H24C 109.5
H24B C24 H24C 109.5

loop_
_geom_bond_atom_site_label_1
_geom_bond_atom_site_label_2
_geom_bond_distance
S1 C1 1.7625(16)
S1 B1 1.948(2)
B1 N1 1.621(2)
B1 H1B 1.120(17)
B1 H2B 1.102(17)
N1 C7 1.529(2)
N1 C10 1.532(2)
N1 H1 0.888(18)
C1 C2 1.389(2)
C1 C6 1.394(2)
C2 F1 1.3521(19)
C2 C3 1.378(2)
C3 F2 1.3406(19)
C3 C4 1.377(3)
C4 F3 1.3449(19)
C4 C5 1.375(3)
C5 F4 1.351(2)
C5 C6 1.381(2)
C6 F5 1.3495(19)
C7 C9 1.517(2)
C7 C8 1.525(2)
C7 H7 1.0000
C8 H8A 0.9800
C8 H8B 0.9800
C8 H8C 0.9800
C9 H9A 0.9800
C9 H9B 0.9800
C9 H9C 0.9800
C10 C12 1.519(2)
C10 C11 1.524(2)
C10 H10 1.0000
C11 H11A 0.9800
C11 H11B 0.9800
C11 H11C 0.9800
C12 H12A 0.9800
C12 H12B 0.9800
C12 H12C 0.9800
S2 C13 1.7634(16)
S2 B2 1.936(2)
B2 N2 1.621(2)
B2 H3B 1.094(18)
B2 H4B 1.083(18)
N2 C19 1.516(2)
N2 C22 1.526(2)
N2 H2 0.885(19)
C13 C18 1.386(2)
C13 C14 1.394(2)
C14 F6 1.3506(19)
C14 C15 1.380(2)
C15 F7 1.3454(19)
C15 C16 1.373(2)
C16 F8 1.3412(19)
C16 C17 1.376(2)
C17 F9 1.3434(19)
C17 C18 1.383(2)
C18 F10 1.3558(19)
C19 C21 1.517(3)
C19 C20 1.520(2)
C19 H19 1.0000
C20 H20A 0.9800
C20 H20B 0.9800
C20 H20C 0.9800
C21 H21A 0.9800
C21 H21B 0.9800
C21 H21C 0.9800
C22 C23 1.522(2)
C22 C24 1.522(3)
C22 H22 1.0000
C23 H23A 0.9800
C23 H23B 0.9800
C23 H23C 0.9800
C24 H24A 0.9800
C24 H24B 0.9800
C24 H24C 0.9800

loop_
_geom_torsion_atom_site_label_1
_geom_torsion_atom_site_label_2
_geom_torsion_atom_site_label_3
_geom_torsion_atom_site_label_4
_geom_torsion
C1 S1 B1 N1 -102.40(12)
S1 B1 N1 C7 -76.53(16)
S1 B1 N1 C10 155.52(11)
B1 S1 C1 C2 49.79(15)
B1 S1 C1 C6 -132.65(13)
C6 C1 C2 F1 -173.89(13)
S1 C1 C2 F1 3.8(2)
C6 C1 C2 C3 4.3(2)
S1 C1 C2 C3 -178.07(13)
F1 C2 C3 F2 -2.9(2)
C1 C2 C3 F2 178.89(14)
F1 C2 C3 C4 175.80(14)
C1 C2 C3 C4 -2.4(2)
F2 C3 C4 F3 -1.1(2)
C2 C3 C4 F3 -179.83(14)
F2 C3 C4 C5 178.07(15)
C2 C3 C4 C5 -0.6(2)
F3 C4 C5 F4 0.3(2)
C3 C4 C5 F4 -178.86(14)
F3 C4 C5 C6 -179.30(14)
C3 C4 C5 C6 1.5(2)
F4 C5 C6 F5 1.3(2)
C4 C5 C6 F5 -179.03(14)
F4 C5 C6 C1 -179.05(14)
C4 C5 C6 C1 0.6(3)
C2 C1 C6 F5 176.27(14)
S1 C1 C6 F5 -1.5(2)
C2 C1 C6 C5 -3.3(2)
S1 C1 C6 C5 178.92(13)
C10 N1 C7 C9 156.77(14)
B1 N1 C7 C9 27.1(2)
C10 N1 C7 C8 -80.00(16)
B1 N1 C7 C8 150.28(14)
C7 N1 C10 C12 147.10(14)
B1 N1 C10 C12 -80.31(17)
C7 N1 C10 C11 -86.82(16)
B1 N1 C10 C11 45.77(18)
C13 S2 B2 N2 -97.08(12)
S2 B2 N2 C19 -60.75(16)
S2 B2 N2 C22 165.37(12)
B2 S2 C13 C18 42.30(16)
B2 S2 C13 C14 -140.09(13)
C18 C13 C14 F6 175.64(13)
S2 C13 C14 F6 -2.2(2)
C18 C13 C14 C15 -3.0(2)
S2 C13 C14 C15 179.21(13)
F6 C14 C15 F7 1.6(2)
C13 C14 C15 F7 -179.77(14)
F6 C14 C15 C16 -177.87(14)
C13 C14 C15 C16 0.7(2)
F7 C15 C16 F8 0.9(2)
C14 C15 C16 F8 -179.63(14)
F7 C15 C16 C17 -178.03(14)
C14 C15 C16 C17 1.5(2)
F8 C16 C17 F9 -0.5(2)
C15 C16 C17 F9 178.43(14)
F8 C16 C17 C18 179.82(14)
C15 C16 C17 C18 -1.3(2)
F9 C17 C18 F10 -1.8(2)
C16 C17 C18 F10 177.85(14)
F9 C17 C18 C13 179.14(14)
C16 C17 C18 C13 -1.2(2)
C14 C13 C18 F10 -175.82(13)
S2 C13 C18 F10 1.9(2)
C14 C13 C18 C17 3.2(2)
S2 C13 C18 C17 -179.14(13)
C22 N2 C19 C21 -69.33(18)
B2 N2 C19 C21 156.06(15)
C22 N2 C19 C20 57.5(2)
B2 N2 C19 C20 -77.15(19)
C19 N2 C22 C23 -99.28(17)
B2 N2 C22 C23 34.7(2)
C19 N2 C22 C24 135.84(15)
B2 N2 C22 C24 -90.15(17)
